data_4079892
loop_
_publ_author_name
'Shekar, Sukesh'
'Brown, Seth N.'

_publ_section_title
;
 Migrations of Alkyl and Aryl Groups from Silicon to Nitrogen in Silylated
 Aryloxyiminoquinones
;
_journal_issue 2
_journal_name_full Organometallics
_journal_page_first 556
_journal_paper_doi 10.1021/om301028c
_journal_volume 32
_journal_year 2013
_chemical_formula_moiety 'C30 H46 Cl N O2 Si, 2 (C6 H6)'
_chemical_formula_sum 'C42 H58 Cl N O2 Si'
_chemical_formula_weight 672.43
_chemical_name_common 'ClMeSi(ON[Me]O).2 C6H6'
_chemical_name_systematic
; 
2,4,8,10-Tetra-tert-butyl-6-chloro-6,12-dimethyl-12H-
dibenzo[d,g][1,3,6,2]dioxazasilocine bisbenzene solvate
;
_space_group_IT_number 19
_symmetry_cell_setting orthorhombic
_symmetry_space_group_name_Hall 'P 2ac 2ab'
_symmetry_space_group_name_H-M 'P 21 21 21'
_atom_sites_solution_hydrogens geom
_atom_sites_solution_primary direct
_atom_sites_solution_secondary difmap
_audit_creation_method SHELXL-97
_cell_angle_alpha 90.00
_cell_angle_beta 90.00
_cell_angle_gamma 90.00
_cell_formula_units_Z 4
_cell_length_a 9.7339(6)
_cell_length_b 17.7599(11)
_cell_length_c 23.0354(14)
_cell_measurement_reflns_used 9975
_cell_measurement_temperature 121(2)
_cell_measurement_theta_max 24.22
_cell_measurement_theta_min 2.27
_cell_volume 3982.2(4)
_computing_cell_refinement 'APEX2/SAINT (Bruker, 2004)'
_computing_data_collection 'APEX2 (Bruker, 2004)'
_computing_data_reduction 'SAINT/XPREP (Bruker, 2004; Sheldrick, 2003)'
_computing_molecular_graphics 'XP (Sheldrick, 1998)'
_computing_publication_material 'XCIF (Sheldrick, 2001)'
_computing_structure_refinement 'SHELXL-97 (Sheldrick, 2008)'
_computing_structure_solution 'SHELXS-97 (Sheldrick, 2008)'
_diffrn_ambient_temperature 121(2)
_diffrn_detector_area_resol_mean 8.33
_diffrn_measured_fraction_theta_full 0.967
_diffrn_measured_fraction_theta_max 0.967
_diffrn_measurement_device_type 'Bruker APEX-II CCD'
_diffrn_measurement_method '\f and \w scans'
_diffrn_radiation_monochromator graphite
_diffrn_radiation_source 'fine-focus sealed tube'
_diffrn_radiation_type MoK\a
_diffrn_radiation_wavelength 0.71073
_diffrn_reflns_av_R_equivalents 0.0582
_diffrn_reflns_av_sigmaI/netI 0.0623
_diffrn_reflns_limit_h_max 12
_diffrn_reflns_limit_h_min -12
_diffrn_reflns_limit_k_max 22
_diffrn_reflns_limit_k_min -23
_diffrn_reflns_limit_l_max 29
_diffrn_reflns_limit_l_min -30
_diffrn_reflns_number 51138
_diffrn_reflns_theta_full 28.06
_diffrn_reflns_theta_max 28.06
_diffrn_reflns_theta_min 1.45
_exptl_absorpt_coefficient_mu 0.160
_exptl_absorpt_correction_T_max 0.9873
_exptl_absorpt_correction_T_min 0.9566
_exptl_absorpt_correction_type multi-scan
_exptl_absorpt_process_details
;
 Blessing, R. H. (1995) Acta Cryst. A51, 33-38.

 Sheldrick, G.M. (2008) SADABS v2008/1. Bruker AXS Inc. 
Madison, WI USA.
;
_exptl_crystal_colour 'pale pink'
_exptl_crystal_density_diffrn 1.122
_exptl_crystal_density_method 'not measured'
_exptl_crystal_description tablet
_exptl_crystal_F_000 1456
_exptl_crystal_recrystallization_method
;
 Crystals were grown from benzene. 
;
_exptl_crystal_size_max 0.28
_exptl_crystal_size_mid 0.22
_exptl_crystal_size_min 0.08
_refine_diff_density_max 1.765
_refine_diff_density_min -0.474
_refine_diff_density_rms 0.075
_refine_ls_abs_structure_details 'Flack H D (1983), Acta Cryst. A39, 876-881'
_refine_ls_abs_structure_Flack 0.27(8)
_refine_ls_extinction_method none
_refine_ls_goodness_of_fit_ref 0.999
_refine_ls_hydrogen_treatment constr
_refine_ls_matrix_type full
_refine_ls_number_parameters 425
_refine_ls_number_reflns 9109
_refine_ls_number_restraints 0
_refine_ls_restrained_S_all 0.999
_refine_ls_R_factor_all 0.0799
_refine_ls_R_factor_gt 0.0588
_refine_ls_shift/su_max 0.000
_refine_ls_shift/su_mean 0.000
_refine_ls_structure_factor_coef Fsqd
_refine_ls_weighting_details 'calc w=1/[\s^2^(Fo^2^)+(0.1044P)^2^+0.0000P] where P=(Fo^2^+2Fc^2^)/3'
_refine_ls_weighting_scheme calc
_refine_ls_wR_factor_gt 0.1547
_refine_ls_wR_factor_ref 0.1635
_reflns_number_gt 6873
_reflns_number_total 9109
_reflns_threshold_expression >2sigma(I)
_cod_data_source_file om301028c_si_002.cif
_cod_data_source_block ss130_0m
_cod_depositor_comments
;
The following automatic conversions were performed:

'_symmetry_cell_setting' value 'Orthorhombic' changed to
'orthorhombic' according to
/home/saulius/struct/CIF-dictionaries/cif_core.dic dictionary named
'cif_core.dic' version 2.4.2 from 2011-04-26.

Automatic conversion script
Id: cif_fix_values 1891 2012-01-12 08:04:46Z andrius 
;
_cod_original_sg_symbol_H-M P2(1)2(1)2(1)
_cod_database_code 4079892

loop_
_symmetry_equiv_pos_as_xyz
'x, y, z'
'-x+1/2, -y, z+1/2'
'-x, y+1/2, -z+1/2'
'x+1/2, -y+1/2, -z'

loop_
_atom_site_label
_atom_site_type_symbol
_atom_site_fract_x
_atom_site_fract_y
_atom_site_fract_z
_atom_site_U_iso_or_equiv
_atom_site_adp_type
_atom_site_occupancy
_atom_site_symmetry_multiplicity
_atom_site_calc_flag
_atom_site_refinement_flags
Si Si 0.46111(7) 0.60353(4) 0.25300(3) 0.01969(17) Uani 1 1 d .
N N 0.45052(19) 0.73297(11) 0.25105(10) 0.0162(4) Uani 1 1 d .
Cl Cl 0.43351(8) 0.48396(4) 0.24752(3) 0.03048(18) Uani 1 1 d .
O1 O 0.3317(2) 0.61475(10) 0.29856(8) 0.0229(4) Uani 1 1 d .
C1 C 0.5674(3) 0.77612(15) 0.27585(12) 0.0208(6) Uani 1 1 d .
H1A H 0.5493 0.8302 0.2721 0.031 Uiso 1 1 calc R
H1B H 0.6518 0.7634 0.2549 0.031 Uiso 1 1 calc R
H1C H 0.5781 0.7633 0.3170 0.031 Uiso 1 1 calc R
O2 O 0.4297(2) 0.61406(10) 0.18343(8) 0.0266(5) Uani 1 1 d .
C2 C 0.6397(3) 0.60747(19) 0.28103(15) 0.0340(7) Uani 1 1 d .
H2A H 0.6743 0.5562 0.2866 0.051 Uiso 1 1 calc R
H2B H 0.6409 0.6343 0.3182 0.051 Uiso 1 1 calc R
H2C H 0.6981 0.6340 0.2531 0.051 Uiso 1 1 calc R
C11 C 0.3253(3) 0.74637(15) 0.28401(10) 0.0149(5) Uani 1 1 d .
C12 C 0.2670(3) 0.68246(15) 0.30790(11) 0.0178(5) Uani 1 1 d .
C13 C 0.1463(3) 0.68649(16) 0.34088(12) 0.0196(6) Uani 1 1 d .
C14 C 0.0911(3) 0.75755(16) 0.34874(11) 0.0206(6) Uani 1 1 d .
H14A H 0.0096 0.7617 0.3712 0.025 Uiso 1 1 calc R
C15 C 0.1472(3) 0.82361(16) 0.32593(12) 0.0207(6) Uani 1 1 d .
C16 C 0.2666(3) 0.81691(16) 0.29270(11) 0.0198(6) Uani 1 1 d .
H16A H 0.3076 0.8604 0.2761 0.024 Uiso 1 1 calc R
C21 C 0.4325(2) 0.74744(14) 0.18897(11) 0.0151(5) Uani 1 1 d .
C22 C 0.4230(3) 0.68255(15) 0.15591(11) 0.0188(5) Uani 1 1 d .
C23 C 0.4064(3) 0.68552(16) 0.09557(11) 0.0211(6) Uani 1 1 d .
C24 C 0.3988(3) 0.75736(17) 0.07135(12) 0.0222(6) Uani 1 1 d .
H24A H 0.3865 0.7612 0.0305 0.027 Uiso 1 1 calc R
C25 C 0.4081(3) 0.82331(15) 0.10305(11) 0.0181(5) Uani 1 1 d .
C26 C 0.4258(3) 0.81793(15) 0.16325(11) 0.0174(5) Uani 1 1 d .
H26A H 0.4332 0.8622 0.1862 0.021 Uiso 1 1 calc R
C31 C 0.3742(4) 0.3486(2) 0.07152(16) 0.0425(9) Uani 1 1 d .
H31A H 0.3308 0.3956 0.0785 0.051 Uiso 1 1 calc R
C32 C 0.2966(4) 0.2869(2) 0.05456(16) 0.0437(9) Uani 1 1 d .
H32A H 0.2002 0.2917 0.0494 0.052 Uiso 1 1 calc R
C33 C 0.3597(4) 0.2190(2) 0.04527(16) 0.0451(9) Uani 1 1 d .
H33A H 0.3071 0.1766 0.0336 0.054 Uiso 1 1 calc R
C34 C 0.5015(4) 0.2122(2) 0.05297(16) 0.0405(9) Uani 1 1 d .
H34A H 0.5452 0.1652 0.0463 0.049 Uiso 1 1 calc R
C35 C 0.5780(3) 0.2733(2) 0.07014(14) 0.0354(8) Uani 1 1 d .
H35A H 0.6740 0.2684 0.0763 0.042 Uiso 1 1 calc R
C36 C 0.5146(4) 0.3415(2) 0.07825(15) 0.0389(8) Uani 1 1 d .
H36A H 0.5679 0.3842 0.0886 0.047 Uiso 1 1 calc R
C41 C 1.0448(4) 0.7437(3) 0.17060(19) 0.0613(13) Uani 1 1 d .
H41A H 1.1380 0.7404 0.1825 0.074 Uiso 1 1 calc R
C42 C 0.9836(6) 0.8106(3) 0.16648(17) 0.0612(13) Uani 1 1 d .
H42A H 1.0334 0.8551 0.1756 0.073 Uiso 1 1 calc R
C43 C 0.8480(5) 0.8157(3) 0.14904(17) 0.0580(12) Uani 1 1 d .
H43A H 0.8041 0.8634 0.1472 0.070 Uiso 1 1 calc R
C44 C 0.7783(3) 0.7528(3) 0.13467(16) 0.0534(12) Uani 1 1 d .
H44A H 0.6860 0.7565 0.1216 0.064 Uiso 1 1 calc R
C45 C 0.8385(5) 0.6846(3) 0.13861(17) 0.0548(11) Uani 1 1 d .
H45A H 0.7887 0.6405 0.1284 0.066 Uiso 1 1 calc R
C46 C 0.9722(5) 0.6791(3) 0.1574(2) 0.0591(11) Uani 1 1 d .
H46A H 1.0144 0.6312 0.1614 0.071 Uiso 1 1 calc R
C130 C 0.0815(3) 0.61549(16) 0.36791(13) 0.0262(6) Uani 1 1 d .
C131 C 0.0402(4) 0.56129(19) 0.31892(17) 0.0424(9) Uani 1 1 d .
H13A H -0.0264 0.5860 0.2934 0.064 Uiso 1 1 calc R
H13B H -0.0011 0.5159 0.3357 0.064 Uiso 1 1 calc R
H13C H 0.1219 0.5474 0.2965 0.064 Uiso 1 1 calc R
C132 C 0.1830(4) 0.57756(19) 0.40907(15) 0.0383(9) Uani 1 1 d .
H13D H 0.2078 0.6126 0.4402 0.057 Uiso 1 1 calc R
H13E H 0.2658 0.5632 0.3875 0.057 Uiso 1 1 calc R
H13F H 0.1407 0.5325 0.4259 0.057 Uiso 1 1 calc R
C133 C -0.0479(4) 0.63461(19) 0.40281(15) 0.0383(8) Uani 1 1 d .
H13G H -0.1147 0.6596 0.3775 0.057 Uiso 1 1 calc R
H13H H -0.0236 0.6682 0.4349 0.057 Uiso 1 1 calc R
H13I H -0.0881 0.5882 0.4183 0.057 Uiso 1 1 calc R
C150 C 0.0777(3) 0.89981(17) 0.33758(13) 0.0310(7) Uani 1 1 d .
C151 C -0.0727(4) 0.8970(2) 0.31631(16) 0.0431(9) Uani 1 1 d .
H15A H -0.1171 0.9456 0.3239 0.065 Uiso 1 1 calc R
H15B H -0.1221 0.8571 0.3370 0.065 Uiso 1 1 calc R
H15C H -0.0744 0.8867 0.2745 0.065 Uiso 1 1 calc R
C152 C 0.1507(4) 0.96378(18) 0.30536(17) 0.0457(10) Uani 1 1 d .
H15D H 0.1044 1.0116 0.3137 0.069 Uiso 1 1 calc R
H15E H 0.1479 0.9541 0.2635 0.069 Uiso 1 1 calc R
H15F H 0.2465 0.9666 0.3182 0.069 Uiso 1 1 calc R
C153 C 0.0807(4) 0.91563(19) 0.40205(15) 0.0442(9) Uani 1 1 d .
H15G H 0.0365 0.9642 0.4098 0.066 Uiso 1 1 calc R
H15H H 0.1763 0.9173 0.4154 0.066 Uiso 1 1 calc R
H15I H 0.0315 0.8757 0.4227 0.066 Uiso 1 1 calc R
C230 C 0.3936(3) 0.61304(18) 0.05866(12) 0.0309(7) Uani 1 1 d .
C231 C 0.2632(4) 0.57172(19) 0.07484(16) 0.0387(8) Uani 1 1 d .
H23A H 0.2551 0.5259 0.0514 0.058 Uiso 1 1 calc R
H23B H 0.1838 0.6043 0.0676 0.058 Uiso 1 1 calc R
H23C H 0.2661 0.5582 0.1161 0.058 Uiso 1 1 calc R
C232 C 0.5190(4) 0.56250(19) 0.06713(16) 0.0384(8) Uani 1 1 d .
H23D H 0.5089 0.5170 0.0434 0.058 Uiso 1 1 calc R
H23E H 0.5265 0.5484 0.1081 0.058 Uiso 1 1 calc R
H23F H 0.6020 0.5897 0.0553 0.058 Uiso 1 1 calc R
C233 C 0.3852(5) 0.6329(2) -0.00658(14) 0.0483(11) Uani 1 1 d .
H23G H 0.3770 0.5866 -0.0294 0.072 Uiso 1 1 calc R
H23H H 0.4686 0.6600 -0.0182 0.072 Uiso 1 1 calc R
H23I H 0.3048 0.6649 -0.0135 0.072 Uiso 1 1 calc R
C250 C 0.3963(3) 0.90117(16) 0.07429(12) 0.0236(6) Uani 1 1 d .
C251 C 0.2740(4) 0.9422(2) 0.09931(18) 0.0505(11) Uani 1 1 d .
H25A H 0.2659 0.9919 0.0810 0.076 Uiso 1 1 calc R
H25B H 0.2863 0.9484 0.1413 0.076 Uiso 1 1 calc R
H25C H 0.1903 0.9131 0.0919 0.076 Uiso 1 1 calc R
C252 C 0.5268(4) 0.94618(19) 0.08518(17) 0.0422(9) Uani 1 1 d .
H25D H 0.5190 0.9956 0.0666 0.063 Uiso 1 1 calc R
H25E H 0.6057 0.9191 0.0689 0.063 Uiso 1 1 calc R
H25F H 0.5399 0.9528 0.1271 0.063 Uiso 1 1 calc R
C253 C 0.3779(4) 0.8955(2) 0.00871(15) 0.0481(10) Uani 1 1 d .
H25G H 0.3712 0.9462 -0.0079 0.072 Uiso 1 1 calc R
H25H H 0.2937 0.8674 0.0001 0.072 Uiso 1 1 calc R
H25I H 0.4569 0.8693 -0.0082 0.072 Uiso 1 1 calc R

loop_
_atom_site_aniso_label
_atom_site_aniso_U_11
_atom_site_aniso_U_22
_atom_site_aniso_U_33
_atom_site_aniso_U_23
_atom_site_aniso_U_13
_atom_site_aniso_U_12
Si 0.0228(4) 0.0155(3) 0.0208(4) 0.0005(3) 0.0016(3) 0.0031(3)
N 0.0146(10) 0.0205(11) 0.0135(10) 0.0015(10) -0.0007(10) 0.0006(8)
Cl 0.0437(4) 0.0150(3) 0.0327(4) 0.0023(3) 0.0027(4) 0.0054(3)
O1 0.0279(11) 0.0129(10) 0.0280(10) 0.0016(8) 0.0081(8) 0.0020(8)
C1 0.0233(14) 0.0194(14) 0.0199(13) 0.0009(11) -0.0046(11) -0.0003(12)
O2 0.0436(13) 0.0146(10) 0.0216(9) -0.0003(8) -0.0019(9) -0.0021(9)
C2 0.0262(16) 0.0271(17) 0.049(2) 0.0014(15) -0.0072(14) 0.0061(14)
C11 0.0179(13) 0.0167(13) 0.0101(12) -0.0007(10) -0.0002(10) 0.0005(11)
C12 0.0194(13) 0.0131(13) 0.0211(13) -0.0034(11) -0.0003(11) 0.0023(11)
C13 0.0167(13) 0.0178(14) 0.0244(14) -0.0010(11) 0.0003(11) -0.0021(11)
C14 0.0183(13) 0.0246(15) 0.0188(13) -0.0024(11) 0.0027(11) 0.0021(12)
C15 0.0228(14) 0.0198(14) 0.0195(13) -0.0033(11) -0.0015(11) 0.0044(12)
C16 0.0247(15) 0.0145(13) 0.0204(13) 0.0024(11) 0.0010(11) 0.0022(11)
C21 0.0132(12) 0.0178(12) 0.0144(12) 0.0026(10) -0.0006(10) -0.0007(11)
C22 0.0188(13) 0.0155(13) 0.0220(13) 0.0036(11) -0.0011(11) -0.0021(11)
C23 0.0216(14) 0.0211(14) 0.0204(13) -0.0056(11) -0.0031(11) -0.0023(12)
C24 0.0232(14) 0.0297(16) 0.0138(12) 0.0004(12) -0.0016(11) -0.0051(13)
C25 0.0163(13) 0.0194(13) 0.0187(12) 0.0042(11) -0.0002(10) 0.0003(11)
C26 0.0163(13) 0.0154(13) 0.0205(12) -0.0001(11) 0.0013(11) -0.0006(11)
C31 0.045(2) 0.044(2) 0.0386(19) 0.0123(17) 0.0053(16) 0.0102(17)
C32 0.0287(18) 0.065(3) 0.0375(19) 0.0126(18) 0.0026(15) 0.0050(18)
C33 0.038(2) 0.057(2) 0.040(2) -0.0058(18) 0.0066(17) -0.0113(18)
C34 0.038(2) 0.043(2) 0.040(2) -0.0043(16) 0.0099(16) 0.0085(17)
C35 0.0228(16) 0.055(2) 0.0280(16) 0.0056(15) -0.0004(14) 0.0028(16)
C36 0.039(2) 0.040(2) 0.0375(19) 0.0079(15) -0.0022(15) -0.0039(16)
C41 0.0279(19) 0.103(4) 0.053(3) 0.006(3) -0.0165(18) -0.012(2)
C42 0.090(4) 0.054(3) 0.040(2) -0.004(2) 0.007(2) -0.034(3)
C43 0.078(3) 0.053(3) 0.042(2) 0.013(2) 0.018(2) 0.028(3)
C44 0.0192(17) 0.109(4) 0.031(2) 0.019(2) 0.0015(14) 0.001(2)
C45 0.054(3) 0.068(3) 0.042(2) -0.005(2) 0.0053(19) -0.031(2)
C46 0.061(3) 0.044(2) 0.072(3) 0.011(2) 0.002(2) 0.009(2)
C130 0.0241(14) 0.0226(15) 0.0317(15) -0.0019(12) 0.0064(13) -0.0072(12)
C131 0.040(2) 0.0334(19) 0.054(2) -0.0158(17) 0.0128(17) -0.0133(16)
C132 0.044(2) 0.0293(18) 0.0419(19) 0.0147(15) 0.0184(16) 0.0027(15)
C133 0.0361(19) 0.0334(17) 0.0452(19) -0.0025(16) 0.0166(16) -0.0102(15)
C150 0.0382(18) 0.0222(15) 0.0327(16) 0.0005(13) 0.0058(14) 0.0127(15)
C151 0.042(2) 0.045(2) 0.0420(18) 0.0008(17) 0.0032(17) 0.0220(18)
C152 0.065(3) 0.0204(17) 0.052(2) 0.0040(16) 0.0142(19) 0.0190(17)
C153 0.062(2) 0.0334(19) 0.0374(18) -0.0092(15) -0.0017(18) 0.0167(18)
C230 0.0438(19) 0.0264(17) 0.0223(14) -0.0080(13) -0.0035(13) -0.0072(14)
C231 0.043(2) 0.0279(17) 0.046(2) -0.0069(16) -0.0109(17) -0.0108(15)
C232 0.048(2) 0.0290(17) 0.0386(19) -0.0113(15) 0.0068(16) -0.0007(16)
C233 0.089(3) 0.0326(19) 0.0232(16) -0.0072(14) -0.0092(18) -0.012(2)
C250 0.0280(15) 0.0187(14) 0.0241(14) 0.0059(12) -0.0011(12) 0.0008(12)
C251 0.049(2) 0.041(2) 0.062(3) 0.024(2) 0.013(2) 0.0157(18)
C252 0.041(2) 0.034(2) 0.052(2) 0.0180(16) -0.0056(17) -0.0117(16)
C253 0.069(3) 0.040(2) 0.0358(19) 0.0126(17) -0.0110(18) -0.0030(19)

loop_
_atom_type_symbol
_atom_type_description
_atom_type_scat_dispersion_real
_atom_type_scat_dispersion_imag
_atom_type_scat_source
C C 0.0033 0.0016 'International Tables Vol C Tables 4.2.6.8 and 6.1.1.4'
H H 0.0000 0.0000 'International Tables Vol C Tables 4.2.6.8 and 6.1.1.4'
N N 0.0061 0.0033 'International Tables Vol C Tables 4.2.6.8 and 6.1.1.4'
O O 0.0106 0.0060 'International Tables Vol C Tables 4.2.6.8 and 6.1.1.4'
Si Si 0.0817 0.0704 'International Tables Vol C Tables 4.2.6.8 and 6.1.1.4'
Cl Cl 0.1484 0.1585 'International Tables Vol C Tables 4.2.6.8 and 6.1.1.4'

loop_
_geom_angle_atom_site_label_1
_geom_angle_atom_site_label_2
_geom_angle_atom_site_label_3
_geom_angle
O2 Si O1 117.67(11)
O2 Si C2 120.65(14)
O1 Si C2 119.26(13)
O2 Si Cl 91.83(7)
O1 Si Cl 93.52(8)
C2 Si Cl 100.09(11)
O2 Si N 81.89(9)
O1 Si N 81.82(9)
C2 Si N 90.64(12)
Cl Si N 169.24(6)
C11 N C21 112.37(19)
C11 N C1 110.9(2)
C21 N C1 112.1(2)
C11 N Si 100.98(15)
C21 N Si 101.52(15)
C1 N Si 118.25(16)
C12 O1 Si 123.67(17)
N C1 H1A 109.5
N C1 H1B 109.5
H1A C1 H1B 109.5
N C1 H1C 109.5
H1A C1 H1C 109.5
H1B C1 H1C 109.5
C22 O2 Si 124.08(17)
Si C2 H2A 109.5
Si C2 H2B 109.5
H2A C2 H2B 109.5
Si C2 H2C 109.5
H2A C2 H2C 109.5
H2B C2 H2C 109.5
C12 C11 C16 120.9(2)
C12 C11 N 114.6(2)
C16 C11 N 124.5(2)
O1 C12 C11 117.9(2)
O1 C12 C13 120.9(2)
C11 C12 C13 121.2(2)
C14 C13 C12 116.3(3)
C14 C13 C130 122.3(2)
C12 C13 C130 121.4(2)
C13 C14 C15 124.4(3)
C13 C14 H14A 117.8
C15 C14 H14A 117.8
C14 C15 C16 117.4(3)
C14 C15 C150 120.1(2)
C16 C15 C150 122.5(3)
C11 C16 C15 119.8(3)
C11 C16 H16A 120.1
C15 C16 H16A 120.1
C22 C21 C26 120.9(2)
C22 C21 N 113.6(2)
C26 C21 N 125.6(2)
O2 C22 C21 118.7(2)
O2 C22 C23 119.8(2)
C21 C22 C23 121.5(2)
C24 C23 C22 116.0(2)
C24 C23 C230 122.5(2)
C22 C23 C230 121.6(2)
C25 C24 C23 124.1(2)
C25 C24 H24A 118.0
C23 C24 H24A 118.0
C24 C25 C26 118.2(2)
C24 C25 C250 121.9(2)
C26 C25 C250 119.8(2)
C21 C26 C25 119.4(2)
C21 C26 H26A 120.3
C25 C26 H26A 120.3
C36 C31 C32 119.9(4)
C36 C31 H31A 120.1
C32 C31 H31A 120.1
C33 C32 C31 119.7(3)
C33 C32 H32A 120.2
C31 C32 H32A 120.2
C32 C33 C34 119.9(4)
C32 C33 H33A 120.0
C34 C33 H33A 120.0
C35 C34 C33 120.3(4)
C35 C34 H34A 119.9
C33 C34 H34A 119.9
C36 C35 C34 119.5(3)
C36 C35 H35A 120.3
C34 C35 H35A 120.3
C35 C36 C31 120.7(4)
C35 C36 H36A 119.7
C31 C36 H36A 119.7
C42 C41 C46 119.7(4)
C42 C41 H41A 120.1
C46 C41 H41A 120.1
C41 C42 C43 120.4(4)
C41 C42 H42A 119.8
C43 C42 H42A 119.8
C44 C43 C42 119.8(4)
C44 C43 H43A 120.1
C42 C43 H43A 120.1
C45 C44 C43 120.6(4)
C45 C44 H44A 119.7
C43 C44 H44A 119.7
C44 C45 C46 119.7(4)
C44 C45 H45A 120.1
C46 C45 H45A 120.1
C45 C46 C41 119.7(4)
C45 C46 H46A 120.2
C41 C46 H46A 120.2
C132 C130 C133 107.7(3)
C132 C130 C131 110.4(3)
C133 C130 C131 108.0(3)
C132 C130 C13 110.3(2)
C133 C130 C13 111.5(2)
C131 C130 C13 108.8(3)
C130 C131 H13A 109.5
C130 C131 H13B 109.5
H13A C131 H13B 109.5
C130 C131 H13C 109.5
H13A C131 H13C 109.5
H13B C131 H13C 109.5
C130 C132 H13D 109.5
C130 C132 H13E 109.5
H13D C132 H13E 109.5
C130 C132 H13F 109.5
H13D C132 H13F 109.5
H13E C132 H13F 109.5
C130 C133 H13G 109.5
C130 C133 H13H 109.5
H13G C133 H13H 109.5
C130 C133 H13I 109.5
H13G C133 H13I 109.5
H13H C133 H13I 109.5
C153 C150 C152 109.2(3)
C153 C150 C15 109.1(3)
C152 C150 C15 111.4(3)
C153 C150 C151 109.6(3)
C152 C150 C151 108.0(3)
C15 C150 C151 109.5(3)
C150 C151 H15A 109.5
C150 C151 H15B 109.5
H15A C151 H15B 109.5
C150 C151 H15C 109.5
H15A C151 H15C 109.5
H15B C151 H15C 109.5
C150 C152 H15D 109.5
C150 C152 H15E 109.5
H15D C152 H15E 109.5
C150 C152 H15F 109.5
H15D C152 H15F 109.5
H15E C152 H15F 109.5
C150 C153 H15G 109.5
C150 C153 H15H 109.5
H15G C153 H15H 109.5
C150 C153 H15I 109.5
H15G C153 H15I 109.5
H15H C153 H15I 109.5
C231 C230 C232 110.7(3)
C231 C230 C233 107.8(3)
C232 C230 C233 107.5(3)
C231 C230 C23 109.6(3)
C232 C230 C23 110.8(2)
C233 C230 C23 110.4(3)
C230 C231 H23A 109.5
C230 C231 H23B 109.5
H23A C231 H23B 109.5
C230 C231 H23C 109.5
H23A C231 H23C 109.5
H23B C231 H23C 109.5
C230 C232 H23D 109.5
C230 C232 H23E 109.5
H23D C232 H23E 109.5
C230 C232 H23F 109.5
H23D C232 H23F 109.5
H23E C232 H23F 109.5
C230 C233 H23G 109.5
C230 C233 H23H 109.5
H23G C233 H23H 109.5
C230 C233 H23I 109.5
H23G C233 H23I 109.5
H23H C233 H23I 109.5
C251 C250 C252 110.0(3)
C251 C250 C253 108.5(3)
C252 C250 C253 107.2(3)
C251 C250 C25 109.2(2)
C252 C250 C25 109.8(2)
C253 C250 C25 112.1(3)
C250 C251 H25A 109.5
C250 C251 H25B 109.5
H25A C251 H25B 109.5
C250 C251 H25C 109.5
H25A C251 H25C 109.5
H25B C251 H25C 109.5
C250 C252 H25D 109.5
C250 C252 H25E 109.5
H25D C252 H25E 109.5
C250 C252 H25F 109.5
H25D C252 H25F 109.5
H25E C252 H25F 109.5
C250 C253 H25G 109.5
C250 C253 H25H 109.5
H25G C253 H25H 109.5
C250 C253 H25I 109.5
H25G C253 H25I 109.5
H25H C253 H25I 109.5

loop_
_geom_bond_atom_site_label_1
_geom_bond_atom_site_label_2
_geom_bond_distance
Si O2 1.642(2)
Si O1 1.651(2)
Si C2 1.856(3)
Si Cl 2.1442(10)
Si N 2.302(2)
N C11 1.455(3)
N C21 1.463(3)
N C1 1.486(3)
O1 C12 1.374(3)
C1 H1A 0.9800
C1 H1B 0.9800
C1 H1C 0.9800
O2 C22 1.373(3)
C2 H2A 0.9800
C2 H2B 0.9800
C2 H2C 0.9800
C11 C12 1.383(4)
C11 C16 1.392(4)
C12 C13 1.401(4)
C13 C14 1.383(4)
C13 C130 1.541(4)
C14 C15 1.397(4)
C14 H14A 0.9500
C15 C16 1.397(4)
C15 C150 1.536(4)
C16 H16A 0.9500
C21 C22 1.384(4)
C21 C26 1.387(4)
C22 C23 1.400(4)
C23 C24 1.394(4)
C23 C230 1.548(4)
C24 C25 1.383(4)
C24 H24A 0.9500
C25 C26 1.401(4)
C25 C250 1.538(4)
C26 H26A 0.9500
C31 C36 1.382(5)
C31 C32 1.387(6)
C31 H31A 0.9500
C32 C33 1.369(6)
C32 H32A 0.9500
C33 C34 1.397(5)
C33 H33A 0.9500
C34 C35 1.374(5)
C34 H34A 0.9500
C35 C36 1.371(5)
C35 H35A 0.9500
C36 H36A 0.9500
C41 C42 1.333(6)
C41 C46 1.381(6)
C41 H41A 0.9500
C42 C43 1.382(7)
C42 H42A 0.9500
C43 C44 1.349(6)
C43 H43A 0.9500
C44 C45 1.347(6)
C44 H44A 0.9500
C45 C46 1.375(6)
C45 H45A 0.9500
C46 H46A 0.9500
C130 C132 1.527(5)
C130 C133 1.532(4)
C130 C131 1.536(4)
C131 H13A 0.9800
C131 H13B 0.9800
C131 H13C 0.9800
C132 H13D 0.9800
C132 H13E 0.9800
C132 H13F 0.9800
C133 H13G 0.9800
C133 H13H 0.9800
C133 H13I 0.9800
C150 C153 1.512(4)
C150 C152 1.532(5)
C150 C151 1.545(5)
C151 H15A 0.9800
C151 H15B 0.9800
C151 H15C 0.9800
C152 H15D 0.9800
C152 H15E 0.9800
C152 H15F 0.9800
C153 H15G 0.9800
C153 H15H 0.9800
C153 H15I 0.9800
C230 C231 1.513(5)
C230 C232 1.527(5)
C230 C233 1.546(4)
C231 H23A 0.9800
C231 H23B 0.9800
C231 H23C 0.9800
C232 H23D 0.9800
C232 H23E 0.9800
C232 H23F 0.9800
C233 H23G 0.9800
C233 H23H 0.9800
C233 H23I 0.9800
C250 C251 1.511(5)
C250 C252 1.522(5)
C250 C253 1.525(4)
C251 H25A 0.9800
C251 H25B 0.9800
C251 H25C 0.9800
C252 H25D 0.9800
C252 H25E 0.9800
C252 H25F 0.9800
C253 H25G 0.9800
C253 H25H 0.9800
C253 H25I 0.9800
